data_9009271
loop_
_publ_author_name
'Baur, W. H.'

_publ_section_title
;
 The crystal structure of paravauxite, Fe2+Al2(PO4)2(OH)2(OH2)6*2H2O
;
_journal_name_full 'Neues Jahrbuch fur Mineralogie, Monatshefte'
_journal_page_first 430
_journal_page_last 433
_journal_volume 1969
_journal_year 1969
_chemical_formula_sum 'Al2 Fe H18 O18 P2'
_chemical_name_mineral Paravauxite
_space_group_IT_number 2
_symmetry_space_group_name_Hall '-P 1'
_symmetry_space_group_name_H-M 'P -1'
_cell_angle_alpha 106.9
_cell_angle_beta 110.8
_cell_angle_gamma 72.1
_cell_formula_units_Z 1
_cell_length_a 5.233
_cell_length_b 10.541
_cell_length_c 6.962
_cell_volume 334.434
_database_code_amcsd 0014737
_exptl_crystal_density_diffrn 2.373
_cod_original_formula_sum 'Fe Al2 P2 O18 H18'
_cod_database_code 9009271

loop_
_space_group_symop_operation_xyz
x,y,z
-x,-y,-z

loop_
_atom_site_label
_atom_site_fract_x
_atom_site_fract_y
_atom_site_fract_z
_atom_site_U_iso_or_equiv
_atom_site_type_symbol
_atom_site_attached_hydrogens
Fe 0.00000 0.00000 0.00000 0.01393 Fe 0
Al1 0.00000 0.50000 0.00000 0.00760 Al 0
Al2 0.00000 0.50000 0.50000 0.00760 Al 0
P 0.34310 0.66650 0.92240 0.00760 P 0
Op1 0.16390 0.64810 0.04200 0.01013 O 0
Op2 0.29350 0.57590 0.70020 0.01140 O 0
Op3 0.26910 0.81670 0.90690 0.01520 O 0
Op4 0.34050 0.37200 0.95670 0.01013 O 0
O-h5 0.13980 0.50340 0.29120 0.01140 O 0
Ow6 0.23330 0.31890 0.54370 0.01393 O 0
Ow7 0.24740 0.01240 0.31950 0.02786 O 0
Ow8 0.22250 0.10850 0.92830 0.02913 O 0
Ow9 0.26400 0.80720 0.50500 0.02660 O 0
H1 0.31000 0.50000 0.30000 0.03800 H 0
H2 0.27000 0.30000 0.68000 0.03800 H 0
H3 0.41000 0.30000 0.52000 0.03800 H 0
H4 0.25000 0.08000 0.39000 0.03800 H 0
H5 0.25000 0.93000 0.37000 0.03800 H 0
H6 0.17000 0.16000 0.95000 0.03800 H 0
H7 0.36000 0.14000 0.03000 0.03800 H 0
H8 0.30000 0.75000 0.64000 0.03800 H 0
H9 0.16000 0.74000 0.46000 0.03800 H 0

loop_
_cod_changelog_entry_id
_cod_changelog_entry_author
_cod_changelog_entry_date
_cod_changelog_entry_text
1
;cod-tools version 3.8.0
Id: cif_guess_AMCSD_atom_types 9581 2023-05-17 12:35:41Z saulius
;
2023-05-18T08:42:37+03:00
;Derived atom types and hydrogen counts
from atom names that follow the AMCSD naming convention
(Wat == water, O-H == hydroxyl).
;

loop_
_cod_related_entry_id
_cod_related_entry_database
_cod_related_entry_code
1 AMCSD 0014737
